data_7708142
loop_
_publ_author_name
'Tyagi, Adish'
'Karmakar, Gourab'
'Mandal, B. P.'
'Dutta Pathak, Dipa'
'Wadawale, Amey'
'Kedarnath, G.'
'Srivastava, A. P.'
'Jain, Vimal K.'

_publ_section_title
;
 Di-<i>tert</i>-butyltin(IV) 2-pyridyl and 4,6-dimethyl-2-pyrimidyl
 thiolates: versatile single source precursors for the preparation of SnS
 nanoplatelets as anode material for lithium ion batteries.
;
_journal_issue 37
_journal_name_full 'Dalton transactions (Cambridge, England : 2003)'
_journal_page_first 13073
_journal_page_last 13085
_journal_paper_doi 10.1039/d1dt01142a
_journal_volume 50
_journal_year 2021
_chemical_formula_sum 'C13 H22 Cl N S Sn'
_chemical_formula_weight 378.51
_space_group_crystal_system orthorhombic
_space_group_IT_number 62
_space_group_name_Hall '-P 2c 2n'
_space_group_name_H-M_alt 'P n a m'
_atom_sites_solution_hydrogens geom
_atom_sites_solution_primary iterative
_atom_sites_solution_secondary difmap
_audit_creation_method SHELXL-2017/1
_audit_update_record
;
2021-08-04 deposited with the CCDC.	2021-08-12 downloaded from the CCDC.
;
_cell_angle_alpha 90
_cell_angle_beta 90
_cell_angle_gamma 90
_cell_formula_units_Z 4
_cell_length_a 19.497(2)
_cell_length_b 6.8221(6)
_cell_length_c 12.4255(13)
_cell_measurement_reflns_used 7642
_cell_measurement_temperature 298(2)
_cell_measurement_theta_max 30.6620
_cell_measurement_theta_min 3.1850
_cell_volume 1652.7(3)
_computing_cell_refinement 'CrysAlisPro 1.171.40.57a (Rigaku OD, 2019)'
_computing_data_collection 'CrysAlisPro 1.171.40.57a (Rigaku OD, 2019)'
_computing_data_reduction 'CrysAlisPro 1.171.40.57a (Rigaku OD, 2019)'
_computing_structure_refinement 'SHELXL-2017/1 (Sheldrick, 2017)'
_computing_structure_solution SUPERFLIP
_diffrn_ambient_temperature 298(2)
_diffrn_detector 'Hybrid Pixel Array Detector'
_diffrn_detector_area_resol_mean 10.0000
_diffrn_detector_type HyPix
_diffrn_measured_fraction_theta_full 0.997
_diffrn_measured_fraction_theta_max 0.801
_diffrn_measurement_details
;
List of Runs (angles in degrees, time in seconds):

  # Type    Start    End  Width  t~exp~   \w     \q     \k     \f   Frames
#--------------------------------------------------------------------------
  1  \w     -6.00  77.30   0.35    4.30    --    5.06  33.00 107.00  238
  2  \w    -20.00   9.05   0.35    4.30    --    5.06 -99.00 -90.00   83
  3  \w    -25.00  17.35   0.35    4.30    --   -4.75 -77.00-180.00  121
  4  \w    -67.00  15.95   0.35    4.30    --    5.06 -33.00 -50.00  237
  5  \w    -77.00 -59.50   0.35    4.30    --   -4.75 -77.00-180.00   50
;
_diffrn_measurement_device 'four-circle diffractometer'
_diffrn_measurement_device_type 'XtaLAB Synergy, Dualflex, HyPix'
_diffrn_measurement_method '\w scans'
_diffrn_orient_matrix_type 'CrysAlisPro convention (1999,Acta A55,543-557)'
_diffrn_orient_matrix_UB_11 -0.0258697000
_diffrn_orient_matrix_UB_12 0.0385277000
_diffrn_orient_matrix_UB_13 -0.0341013000
_diffrn_orient_matrix_UB_21 0.0251102000
_diffrn_orient_matrix_UB_22 0.0209212000
_diffrn_orient_matrix_UB_23 -0.0397253000
_diffrn_orient_matrix_UB_31 -0.0050051000
_diffrn_orient_matrix_UB_32 -0.0940744000
_diffrn_orient_matrix_UB_33 -0.0227678000
_diffrn_radiation_monochromator mirror
_diffrn_radiation_probe x-ray
_diffrn_radiation_type 'Mo K\a'
_diffrn_radiation_wavelength 0.71073
_diffrn_reflns_av_R_equivalents 0.0343
_diffrn_reflns_av_unetI/netI 0.0244
_diffrn_reflns_Laue_measured_fraction_full 0.997
_diffrn_reflns_Laue_measured_fraction_max 0.801
_diffrn_reflns_limit_h_max 23
_diffrn_reflns_limit_h_min -24
_diffrn_reflns_limit_k_max 8
_diffrn_reflns_limit_k_min -7
_diffrn_reflns_limit_l_max 15
_diffrn_reflns_limit_l_min -13
_diffrn_reflns_number 11348
_diffrn_reflns_point_group_measured_fraction_full 0.997
_diffrn_reflns_point_group_measured_fraction_max 0.801
_diffrn_reflns_theta_full 25.242
_diffrn_reflns_theta_max 30.658
_diffrn_reflns_theta_min 3.164
_diffrn_source 'micro-focus sealed X-ray tube'
_diffrn_source_type 'PhotonJet (Mo) X-ray Source'
_exptl_absorpt_coefficient_mu 1.816
_exptl_absorpt_correction_T_max 1.00000
_exptl_absorpt_correction_T_min 0.61064
_exptl_absorpt_correction_type multi-scan
_exptl_absorpt_process_details
;
CrysAlisPro 1.171.40.57a (Rigaku Oxford Diffraction, 2019)
Empirical absorption correction using spherical harmonics,
 implemented in SCALE3 ABSPACK scaling algorithm.
;
_exptl_crystal_colour colourless
_exptl_crystal_density_diffrn 1.521
_exptl_crystal_description plate
_exptl_crystal_F_000 760
_exptl_crystal_recrystallization_method 'Re-crystallisation from solvent'
_exptl_crystal_size_max 0.200
_exptl_crystal_size_mid 0.050
_exptl_crystal_size_min 0.010
_refine_diff_density_max 0.484
_refine_diff_density_min -0.381
_refine_diff_density_rms 0.064
_refine_ls_extinction_coef 0.0027(3)
_refine_ls_extinction_expression Fc^*^=kFc[1+0.001xFc^2^\l^3^/sin(2\q)]^-1/4^
_refine_ls_extinction_method 'SHELXL-2017/1 (Sheldrick 2017)'
_refine_ls_goodness_of_fit_ref 1.034
_refine_ls_hydrogen_treatment constr
_refine_ls_matrix_type full
_refine_ls_number_parameters 117
_refine_ls_number_reflns 2135
_refine_ls_number_restraints 0
_refine_ls_restrained_S_all 1.034
_refine_ls_R_factor_all 0.0325
_refine_ls_R_factor_gt 0.0253
_refine_ls_shift/su_max 0.001
_refine_ls_shift/su_mean 0.000
_refine_ls_structure_factor_coef Fsqd
_refine_ls_weighting_details 'w=1/[\s^2^(Fo^2^)+(0.0299P)^2^+0.4797P] where P=(Fo^2^+2Fc^2^)/3'
_refine_ls_weighting_scheme calc
_refine_ls_wR_factor_gt 0.0592
_refine_ls_wR_factor_ref 0.0631
_reflns_Friedel_coverage 0.000
_reflns_number_gt 1812
_reflns_number_total 2135
_reflns_threshold_expression 'I > 2\s(I)'
_cod_data_source_file d1dt01142a2.cif
_cod_data_source_block shelx_CCDC1
_cod_depositor_comments
;
The following automatic conversions were performed:

data item '_space_group_crystal_system' value 'Orthorhombic' was
changed to 'orthorhombic' in accordance with the
/home/data/users/saulius/crontab/automatic-downloads/rss-feeds/RSC/lib/dictionaries/cif_core.dic
dictionary named 'cif_core.dic' version 2.4.2 last updated on
2011-04-26.

Automatic conversion script
Id: cif_fix_values 7556 2019-12-06 15:28:31Z antanas 

 Adding full bibliography for 7708141--7708143.cif.
;
_cod_database_code 7708142
_shelx_shelxl_version_number 2017/1
_shelx_space_group_comment
;
The symmetry employed for this shelxl refinement is uniquely defined
by the following loop, which should always be used as a source of
symmetry information in preference to the above space-group names.
They are only intended as comments.
;
_shelx_estimated_absorpt_t_min 0.713
_shelx_estimated_absorpt_t_max 0.982
_oxdiff_exptl_absorpt_empirical_full_min 0.279
_oxdiff_exptl_absorpt_empirical_full_max 2.182
_oxdiff_exptl_absorpt_empirical_details
;
Empirical correction (ABSPACK) includes:
- Absorption correction using spherical harmonics
- Frame scaling
;
_diffrn_oxdiff_digest_frames
;
01bfa0a01d61a0c62877b1badb044efdf9000253589
;

loop_
_space_group_symop_operation_xyz
'x, y, z'
'-x, -y, z+1/2'
'x+1/2, -y+1/2, -z+1/2'
'-x+1/2, y+1/2, -z'
'-x, -y, -z'
'x, y, -z-1/2'
'-x-1/2, y-1/2, z-1/2'
'x-1/2, -y-1/2, z'

loop_
_atom_site_label
_atom_site_type_symbol
_atom_site_fract_x
_atom_site_fract_y
_atom_site_fract_z
_atom_site_U_iso_or_equiv
_atom_site_adp_type
_atom_site_occupancy
_atom_site_site_symmetry_order
_atom_site_calc_flag
_atom_site_refinement_flags_posn
_atom_site_refinement_flags_adp
_atom_site_refinement_flags_occupancy
_atom_site_disorder_assembly
_atom_site_disorder_group
C1 C 0.21626(17) 0.4418(4) 0.250000 0.0463(7) Uani 1 2 d S T P A .
C2 C 0.14770(18) 0.3878(6) 0.250000 0.0545(8) Uani 1 2 d S T P . .
H2 H 0.135002 0.256377 0.250000 0.065 Uiso 1 2 calc R U P . .
C3 C 0.09892(19) 0.5337(6) 0.250000 0.0626(9) Uani 1 2 d S T P . .
H3 H 0.052585 0.501349 0.250000 0.075 Uiso 1 2 calc R U P . .
C4 C 0.11861(18) 0.7265(6) 0.250000 0.0646(10) Uani 1 2 d S T P . .
H4 H 0.086178 0.826423 0.250000 0.078 Uiso 1 2 calc R U P . .
C5 C 0.18707(18) 0.7678(5) 0.250000 0.0581(8) Uani 1 2 d S T P A .
H5 H 0.200596 0.898558 0.250000 0.070 Uiso 1 2 calc R U P . .
C6 C 0.37670(12) 0.6884(4) 0.08927(19) 0.0517(5) Uani 1 1 d . . . . .
C7 C 0.3779(2) 0.5212(7) 0.0093(3) 0.1051(13) Uani 1 1 d . . . . .
H7A H 0.389124 0.570834 -0.060833 0.158 Uiso 1 1 calc R U . . .
H7B H 0.333563 0.459926 0.007057 0.158 Uiso 1 1 calc R U . . .
H7C H 0.411666 0.426661 0.030823 0.158 Uiso 1 1 calc R U . . .
N1 N 0.23570(13) 0.6294(4) 0.250000 0.0488(6) Uani 1 2 d S T P . .
S1 S 0.28450(5) 0.27736(12) 0.250000 0.0674(3) Uani 1 2 d S T P . .
Cl1 Cl 0.46389(5) 0.35008(17) 0.250000 0.0823(3) Uani 1 2 d S T P . .
Sn1 Sn 0.36146(2) 0.56286(3) 0.250000 0.04326(10) Uani 1 2 d S T P A .
C9 C 0.334(2) 0.868(5) 0.071(3) 0.134(11) Uani 0.38(4) 1 d . . P A 1
H9A H 0.346571 0.967948 0.121788 0.201 Uiso 0.38(4) 1 calc R U P A 1
H9B H 0.286186 0.836332 0.080339 0.201 Uiso 0.38(4) 1 calc R U P A 1
H9C H 0.341085 0.915979 -0.000808 0.201 Uiso 0.38(4) 1 calc R U P A 1
C8 C 0.4387(13) 0.819(4) 0.0868(18) 0.079(5) Uani 0.38(4) 1 d . . P A 1
H8A H 0.478340 0.746156 0.108896 0.118 Uiso 0.38(4) 1 calc R U P A 1
H8B H 0.431874 0.927640 0.134845 0.118 Uiso 0.38(4) 1 calc R U P A 1
H8C H 0.445464 0.867439 0.014967 0.118 Uiso 0.38(4) 1 calc R U P A 1
C9A C 0.3148(7) 0.808(2) 0.0584(7) 0.080(3) Uani 0.62(4) 1 d . . P A 2
H9A1 H 0.323361 0.872769 -0.008780 0.121 Uiso 0.62(4) 1 calc R U P A 2
H9A2 H 0.305869 0.903436 0.113207 0.121 Uiso 0.62(4) 1 calc R U P A 2
H9A3 H 0.275841 0.722817 0.051050 0.121 Uiso 0.62(4) 1 calc R U P A 2
C8A C 0.4496(10) 0.766(4) 0.0893(13) 0.124(7) Uani 0.62(4) 1 d . . P A 2
H8A1 H 0.464158 0.789579 0.016596 0.186 Uiso 0.62(4) 1 calc R U P A 2
H8A2 H 0.479518 0.672089 0.122312 0.186 Uiso 0.62(4) 1 calc R U P A 2
H8A3 H 0.451367 0.886984 0.129090 0.186 Uiso 0.62(4) 1 calc R U P A 2

loop_
_atom_site_aniso_label
_atom_site_aniso_U_11
_atom_site_aniso_U_22
_atom_site_aniso_U_33
_atom_site_aniso_U_23
_atom_site_aniso_U_13
_atom_site_aniso_U_12
C1 0.0445(18) 0.0472(17) 0.0473(17) 0.000 0.000 -0.0052(12)
C2 0.052(2) 0.0594(19) 0.052(2) 0.000 0.000 -0.0186(15)
C3 0.0391(19) 0.080(3) 0.069(2) 0.000 0.000 -0.0100(16)
C4 0.0415(19) 0.069(2) 0.083(3) 0.000 0.000 0.0061(16)
C5 0.0459(19) 0.0472(17) 0.081(2) 0.000 0.000 0.0019(13)
C6 0.0512(13) 0.0614(14) 0.0423(12) -0.0034(10) 0.0038(10) 0.0009(10)
C7 0.146(4) 0.110(3) 0.059(2) -0.026(2) 0.009(2) -0.007(3)
N1 0.0389(14) 0.0413(13) 0.0662(17) 0.000 0.000 -0.0031(10)
S1 0.0607(6) 0.0392(4) 0.1025(8) 0.000 0.000 0.0009(4)
Cl1 0.0579(6) 0.0831(7) 0.1060(8) 0.000 0.000 0.0343(5)
Sn1 0.03728(14) 0.04521(14) 0.04729(15) 0.000 0.000 0.00489(7)
C9 0.16(2) 0.093(13) 0.145(17) 0.076(11) 0.102(15) 0.082(14)
C8 0.081(10) 0.092(9) 0.064(7) 0.011(6) -0.017(6) -0.044(7)
C9A 0.095(5) 0.103(8) 0.043(4) 0.020(4) 0.002(4) 0.026(4)
C8A 0.087(7) 0.190(15) 0.095(7) 0.061(8) 0.010(6) -0.035(8)

loop_
_atom_type_symbol
_atom_type_description
_atom_type_scat_dispersion_real
_atom_type_scat_dispersion_imag
_atom_type_scat_source
C C 0.0033 0.0016 'International Tables Vol C Tables 4.2.6.8 and 6.1.1.4'
H H 0.0000 0.0000 'International Tables Vol C Tables 4.2.6.8 and 6.1.1.4'
N N 0.0061 0.0033 'International Tables Vol C Tables 4.2.6.8 and 6.1.1.4'
S S 0.1246 0.1234 'International Tables Vol C Tables 4.2.6.8 and 6.1.1.4'
Cl Cl 0.1484 0.1585 'International Tables Vol C Tables 4.2.6.8 and 6.1.1.4'
Sn Sn -0.6537 1.4246 'International Tables Vol C Tables 4.2.6.8 and 6.1.1.4'

loop_
_geom_angle_atom_site_label_1
_geom_angle_atom_site_label_2
_geom_angle_atom_site_label_3
_geom_angle
_geom_angle_site_symmetry_1
_geom_angle_site_symmetry_3
_geom_angle_publ_flag
N1 C1 C2 121.9(3) . . ?
N1 C1 S1 113.6(2) . . ?
C2 C1 S1 124.4(3) . . ?
C3 C2 C1 118.3(3) . . ?
C3 C2 H2 120.9 . . ?
C1 C2 H2 120.9 . . ?
C4 C3 C2 120.0(3) . . ?
C4 C3 H3 120.0 . . ?
C2 C3 H3 120.0 . . ?
C5 C4 C3 118.2(3) . . ?
C5 C4 H4 120.9 . . ?
C3 C4 H4 120.9 . . ?
N1 C5 C4 123.2(3) . . ?
N1 C5 H5 118.4 . . ?
C4 C5 H5 118.4 . . ?
C8 C6 C9 88(3) . . ?
C8 C6 C7 115.0(10) . . ?
C9 C6 C7 121.7(18) . . ?
C9A C6 C7 104.6(5) . . ?
C9A C6 C8A 124.1(14) . . ?
C7 C6 C8A 104.5(9) . . ?
C8 C6 Sn1 111.1(9) . . ?
C9 C6 Sn1 112.4(8) . . ?
C9A C6 Sn1 109.6(5) . . ?
C7 C6 Sn1 107.8(2) . . ?
C8A C6 Sn1 105.3(7) . . ?
C6 C7 H7A 109.5 . . ?
C6 C7 H7B 109.5 . . ?
H7A C7 H7B 109.5 . . ?
C6 C7 H7C 109.5 . . ?
H7A C7 H7C 109.5 . . ?
H7B C7 H7C 109.5 . . ?
C1 N1 C5 118.4(3) . . ?
C1 N1 Sn1 96.0(2) . . ?
C5 N1 Sn1 145.6(2) . . ?
C1 S1 Sn1 87.47(10) . . ?
C6 Sn1 C6 131.17(13) . 6_556 ?
C6 Sn1 S1 113.08(7) . . ?
C6 Sn1 S1 113.08(7) 6_556 . ?
C6 Sn1 Cl1 96.89(6) . . ?
C6 Sn1 Cl1 96.89(6) 6_556 . ?
S1 Sn1 Cl1 91.60(4) . . ?
C6 Sn1 N1 93.56(7) . . ?
C6 Sn1 N1 93.56(7) 6_556 . ?
S1 Sn1 N1 62.87(6) . . ?
Cl1 Sn1 N1 154.47(6) . . ?
C6 C9 H9A 109.5 . . ?
C6 C9 H9B 109.5 . . ?
H9A C9 H9B 109.5 . . ?
C6 C9 H9C 109.5 . . ?
H9A C9 H9C 109.5 . . ?
H9B C9 H9C 109.5 . . ?
C6 C8 H8A 109.5 . . ?
C6 C8 H8B 109.5 . . ?
H8A C8 H8B 109.5 . . ?
C6 C8 H8C 109.5 . . ?
H8A C8 H8C 109.5 . . ?
H8B C8 H8C 109.5 . . ?
C6 C9A H9A1 109.5 . . ?
C6 C9A H9A2 109.5 . . ?
H9A1 C9A H9A2 109.5 . . ?
C6 C9A H9A3 109.5 . . ?
H9A1 C9A H9A3 109.5 . . ?
H9A2 C9A H9A3 109.5 . . ?
C6 C8A H8A1 109.5 . . ?
C6 C8A H8A2 109.5 . . ?
H8A1 C8A H8A2 109.5 . . ?
C6 C8A H8A3 109.5 . . ?
H8A1 C8A H8A3 109.5 . . ?
H8A2 C8A H8A3 109.5 . . ?

loop_
_geom_bond_atom_site_label_1
_geom_bond_atom_site_label_2
_geom_bond_distance
_geom_bond_site_symmetry_2
_geom_bond_publ_flag
C1 N1 1.334(4) . ?
C1 C2 1.387(5) . ?
C1 S1 1.741(3) . ?
C2 C3 1.377(5) . ?
C2 H2 0.9300 . ?
C3 C4 1.370(5) . ?
C3 H3 0.9300 . ?
C4 C5 1.364(5) . ?
C4 H4 0.9300 . ?
C5 N1 1.338(4) . ?
C5 H5 0.9300 . ?
C6 C8 1.503(18) . ?
C6 C9 1.504(19) . ?
C6 C9A 1.504(12) . ?
C6 C7 1.513(4) . ?
C6 C8A 1.519(16) . ?
C6 Sn1 2.193(2) . ?
C7 H7A 0.9600 . ?
C7 H7B 0.9600 . ?
C7 H7C 0.9600 . ?
N1 Sn1 2.494(3) . ?
S1 Sn1 2.4588(10) . ?
Cl1 Sn1 2.4688(9) . ?
C9 H9A 0.9600 . ?
C9 H9B 0.9600 . ?
C9 H9C 0.9600 . ?
C8 H8A 0.9600 . ?
C8 H8B 0.9600 . ?
C8 H8C 0.9600 . ?
C9A H9A1 0.9600 . ?
C9A H9A2 0.9600 . ?
C9A H9A3 0.9600 . ?
C8A H8A1 0.9600 . ?
C8A H8A2 0.9600 . ?
C8A H8A3 0.9600 . ?

loop_
_geom_torsion_atom_site_label_1
_geom_torsion_atom_site_label_2
_geom_torsion_atom_site_label_3
_geom_torsion_atom_site_label_4
_geom_torsion
_geom_torsion_site_symmetry_1
_geom_torsion_site_symmetry_2
_geom_torsion_site_symmetry_3
_geom_torsion_site_symmetry_4
_geom_torsion_publ_flag
N1 C1 C2 C3 0.0 . . . . ?
S1 C1 C2 C3 180.0 . . . . ?
C1 C2 C3 C4 0.0 . . . . ?
C2 C3 C4 C5 0.0 . . . . ?
C3 C4 C5 N1 0.0 . . . . ?
C2 C1 N1 C5 0.0 . . . . ?
S1 C1 N1 C5 180.0 . . . . ?
C2 C1 N1 Sn1 180.0 . . . . ?
S1 C1 N1 Sn1 0.0 . . . . ?
C4 C5 N1 C1 0.0 . . . . ?
C4 C5 N1 Sn1 180.0 . . . . ?
N1 C1 S1 Sn1 0.0 . . . . ?
C2 C1 S1 Sn1 180.0 . . . . ?
